data_7700519
loop_
_publ_author_name
'Yuvaraj, K.'
'Jones, Cameron'

_publ_section_title
;
 Synthesis and reactivity of boryl substituted silaimines.
;
_journal_issue 31
_journal_name_full 'Dalton transactions (Cambridge, England : 2003)'
_journal_page_first 11961
_journal_page_last 11965
_journal_paper_doi 10.1039/c9dt02657f
_journal_volume 48
_journal_year 2019
_chemical_formula_sum 'C22 H20 N2 O3'
_chemical_formula_weight 360.40
_space_group_IT_number 61
_space_group_name_Hall '-P 2ac 2ab'
_space_group_name_H-M_alt 'P b c a'
_symmetry_cell_setting orthorhombic
_symmetry_space_group_name_Hall '-P 2ac 2ab'
_symmetry_space_group_name_H-M 'P b c a'
_atom_sites_solution_hydrogens geom
_atom_sites_solution_primary direct
_atom_sites_solution_secondary difmap
_audit_block_doi 10.5517/ccdc.csd.cc1zmkgm
_audit_creation_method SHELXL-97
_audit_update_record
;
2018-04-10 deposited with the CCDC.    2019-07-12 downloaded from the CCDC.
;
_cell_angle_alpha 90.00
_cell_angle_beta 90.00
_cell_angle_gamma 90.00
_cell_formula_units_Z 8
_cell_length_a 13.329(3)
_cell_length_b 14.959(3)
_cell_length_c 17.757(4)
_cell_measurement_reflns_used 9280
_cell_measurement_temperature 113(2)
_cell_measurement_theta_max 27.8585
_cell_measurement_theta_min 2.2939
_cell_volume 3540.5(13)
_computing_cell_refinement crystalclear
_computing_data_collection crystalclear
_computing_data_reduction crystalclear
_computing_molecular_graphics 'Bruker SHELXTL'
_computing_publication_material 'Bruker SHELXTL'
_computing_structure_refinement 'SHELXL-97 (Sheldrick, 1997)'
_computing_structure_solution 'SHELXS-97 (Sheldrick, 1990)'
_diffrn_ambient_temperature 113(2)
_diffrn_measured_fraction_theta_full 0.999
_diffrn_measured_fraction_theta_max 0.999
_diffrn_measurement_device_type 'rigaku saturn'
_diffrn_measurement_method '\w scans'
_diffrn_radiation_monochromator confocal
_diffrn_radiation_source 'rotating anode'
_diffrn_radiation_type MoK\a
_diffrn_radiation_wavelength 0.71073
_diffrn_reflns_av_R_equivalents 0.0562
_diffrn_reflns_av_sigmaI/netI 0.0280
_diffrn_reflns_limit_h_max 17
_diffrn_reflns_limit_h_min -17
_diffrn_reflns_limit_k_max 19
_diffrn_reflns_limit_k_min -19
_diffrn_reflns_limit_l_max 23
_diffrn_reflns_limit_l_min -23
_diffrn_reflns_number 40392
_diffrn_reflns_theta_full 27.86
_diffrn_reflns_theta_max 27.86
_diffrn_reflns_theta_min 2.72
_diffrn_standards_decay_% 0
_diffrn_standards_interval_count 0
_diffrn_standards_interval_time 0
_diffrn_standards_number 0
_exptl_absorpt_coefficient_mu 0.091
_exptl_absorpt_correction_T_max 0.9892
_exptl_absorpt_correction_T_min 0.9821
_exptl_absorpt_correction_type multi-scan
_exptl_absorpt_process_details crystalclear
_exptl_crystal_density_diffrn 1.352
_exptl_crystal_density_method 'not measured'
_exptl_crystal_F_000 1520
_exptl_crystal_size_max 0.20
_exptl_crystal_size_mid 0.18
_exptl_crystal_size_min 0.12
_refine_diff_density_max 0.282
_refine_diff_density_min -0.272
_refine_diff_density_rms 0.050
_refine_ls_extinction_coef 0.0104(10)
_refine_ls_extinction_expression Fc^*^=kFc[1+0.001xFc^2^\l^3^/sin(2\q)]^-1/4^
_refine_ls_extinction_method SHELXL
_refine_ls_goodness_of_fit_ref 1.067
_refine_ls_hydrogen_treatment constr
_refine_ls_matrix_type full
_refine_ls_number_parameters 247
_refine_ls_number_reflns 4215
_refine_ls_number_restraints 0
_refine_ls_restrained_S_all 1.067
_refine_ls_R_factor_all 0.0580
_refine_ls_R_factor_gt 0.0501
_refine_ls_shift/su_max 0.001
_refine_ls_shift/su_mean 0.000
_refine_ls_structure_factor_coef Fsqd
_refine_ls_weighting_details 'calc w=1/[\s^2^(Fo^2^)+(0.0723P)^2^+0.9730P] where P=(Fo^2^+2Fc^2^)/3'
_refine_ls_weighting_scheme calc
_refine_ls_wR_factor_gt 0.1258
_refine_ls_wR_factor_ref 0.1323
_reflns_number_gt 3746
_reflns_number_total 4215
_reflns_threshold_expression >2sigma(I)
_cod_data_source_file c9dt02657f2.cif
_cod_data_source_block shelxl
_cod_depositor_comments
;
The following automatic conversions were performed:

'_symmetry_cell_setting' value 'Orthorhombic' changed to
'orthorhombic' according to
/home/data/users/saulius/crontab/automatic-downloads/rss-feeds/RSC/lib/dictionaries/cif_core.dic
dictionary named 'cif_core.dic' version 2.4.2 from 2011-04-26.

'_exptl_absorpt_correction_type' value 'MULTI-SCAN' changed to
'multi-scan' according to
/home/data/users/saulius/crontab/automatic-downloads/rss-feeds/RSC/lib/dictionaries/cif_core.dic
dictionary named 'cif_core.dic' version 2.4.2 from 2011-04-26.

'_refine_ls_hydrogen_treatment' value 'CONSTR' changed to 'constr'
according to
/home/data/users/saulius/crontab/automatic-downloads/rss-feeds/RSC/lib/dictionaries/cif_core.dic
dictionary named 'cif_core.dic' version 2.4.2 from 2011-04-26.

Automatic conversion script
Id: cif_fix_values 4973 2017-02-22 13:04:09Z antanas 

 Adding full bibliography for 7700519--7700526.cif.
;
_cod_original_cell_volume 3540.7(12)
_cod_original_sg_symbol_H-M Pbca
_cod_database_code 7700519

loop_
_symmetry_equiv_pos_as_xyz
'x, y, z'
'-x+1/2, -y, z+1/2'
'-x, y+1/2, -z+1/2'
'x+1/2, -y+1/2, -z'
'-x, -y, -z'
'x-1/2, y, -z-1/2'
'x, -y-1/2, z-1/2'
'-x-1/2, y-1/2, z'

loop_
_atom_site_label
_atom_site_type_symbol
_atom_site_fract_x
_atom_site_fract_y
_atom_site_fract_z
_atom_site_U_iso_or_equiv
_atom_site_adp_type
_atom_site_occupancy
_atom_site_symmetry_multiplicity
_atom_site_calc_flag
_atom_site_refinement_flags
O1 O 0.77874(7) 0.16496(7) 0.66326(6) 0.0231(2) Uani 1 1 d .
O2 O 0.87839(8) 0.30758(7) 0.90304(6) 0.0253(3) Uani 1 1 d .
O3 O 1.03128(8) 0.24601(8) 0.89114(6) 0.0301(3) Uani 1 1 d .
N1 N 0.86051(9) 0.03364(8) 0.62676(6) 0.0195(3) Uani 1 1 d .
N2 N 0.95394(9) -0.00605(8) 0.62868(7) 0.0212(3) Uani 1 1 d .
C1 C 0.77998(11) -0.01040(9) 0.58903(8) 0.0204(3) Uani 1 1 d .
C2 C 0.68047(12) 0.01152(11) 0.60397(9) 0.0268(3) Uani 1 1 d .
H2 H 0.6648 0.0566 0.6397 0.032 Uiso 1 1 calc R
C3 C 0.60428(12) -0.03317(11) 0.56607(9) 0.0294(4) Uani 1 1 d .
H3 H 0.5363 -0.0180 0.5759 0.035 Uiso 1 1 calc R
C4 C 0.62601(12) -0.09941(10) 0.51421(9) 0.0268(3) Uani 1 1 d .
H4 H 0.5734 -0.1297 0.4887 0.032 Uiso 1 1 calc R
C5 C 0.72525(12) -0.12109(10) 0.49982(9) 0.0278(3) Uani 1 1 d .
H5 H 0.7406 -0.1665 0.4642 0.033 Uiso 1 1 calc R
C6 C 0.80251(12) -0.07716(10) 0.53698(8) 0.0252(3) Uani 1 1 d .
H6 H 0.8704 -0.0925 0.5270 0.030 Uiso 1 1 calc R
C7 C 0.86304(10) 0.11468(9) 0.66223(7) 0.0189(3) Uani 1 1 d .
C8 C 0.95841(10) 0.12874(9) 0.68935(8) 0.0185(3) Uani 1 1 d .
C9 C 1.01130(11) 0.05096(9) 0.66620(8) 0.0196(3) Uani 1 1 d .
C10 C 1.11875(11) 0.02862(11) 0.68121(9) 0.0277(3) Uani 1 1 d .
H10A H 1.1266 0.0111 0.7341 0.042 Uiso 1 1 calc R
H10B H 1.1606 0.0810 0.6708 0.042 Uiso 1 1 calc R
H10C H 1.1394 -0.0209 0.6486 0.042 Uiso 1 1 calc R
C11 C 1.00006(10) 0.20568(9) 0.73467(7) 0.0181(3) Uani 1 1 d .
H11 H 1.0518 0.1797 0.7691 0.022 Uiso 1 1 calc R
C12 C 1.05376(10) 0.27742(9) 0.68743(8) 0.0188(3) Uani 1 1 d .
C13 C 1.08214(10) 0.26159(10) 0.61329(8) 0.0214(3) Uani 1 1 d .
H13 H 1.0674 0.2055 0.5908 0.026 Uiso 1 1 calc R
C14 C 1.13185(11) 0.32672(10) 0.57142(8) 0.0245(3) Uani 1 1 d .
H14 H 1.1495 0.3152 0.5205 0.029 Uiso 1 1 calc R
C15 C 1.15558(11) 0.40834(10) 0.60390(9) 0.0259(3) Uani 1 1 d .
H15 H 1.1902 0.4525 0.5756 0.031 Uiso 1 1 calc R
C16 C 1.12833(11) 0.42496(10) 0.67806(9) 0.0261(3) Uani 1 1 d .
H16 H 1.1444 0.4807 0.7006 0.031 Uiso 1 1 calc R
C17 C 1.07751(11) 0.36023(10) 0.71951(8) 0.0224(3) Uani 1 1 d .
H17 H 1.0588 0.3724 0.7701 0.027 Uiso 1 1 calc R
C18 C 0.92066(10) 0.24784(9) 0.78492(8) 0.0188(3) Uani 1 1 d .
C19 C 0.95082(11) 0.26565(9) 0.86488(8) 0.0197(3) Uani 1 1 d .
C20 C 0.90212(12) 0.33711(11) 0.97824(8) 0.0262(3) Uani 1 1 d .
H20A H 0.9340 0.2882 1.0061 0.039 Uiso 1 1 calc R
H20B H 0.8404 0.3551 1.0041 0.039 Uiso 1 1 calc R
H20C H 0.9481 0.3881 0.9757 0.039 Uiso 1 1 calc R
C21 C 0.82951(11) 0.27094(9) 0.76075(8) 0.0213(3) Uani 1 1 d .
H21 H 0.7836 0.2962 0.7957 0.026 Uiso 1 1 calc R
C22 C 0.79656(11) 0.25859(9) 0.68058(8) 0.0227(3) Uani 1 1 d .
H22A H 0.7342 0.2930 0.6718 0.027 Uiso 1 1 calc R
H22B H 0.8489 0.2823 0.6464 0.027 Uiso 1 1 calc R

loop_
_atom_site_aniso_label
_atom_site_aniso_U_11
_atom_site_aniso_U_22
_atom_site_aniso_U_33
_atom_site_aniso_U_23
_atom_site_aniso_U_13
_atom_site_aniso_U_12
O1 0.0191(5) 0.0229(5) 0.0274(5) -0.0038(4) -0.0030(4) 0.0041(4)
O2 0.0238(6) 0.0343(6) 0.0177(5) -0.0070(4) 0.0003(4) 0.0028(4)
O3 0.0265(6) 0.0411(7) 0.0226(5) -0.0030(5) -0.0056(4) 0.0062(5)
N1 0.0192(6) 0.0188(6) 0.0205(6) -0.0002(4) -0.0013(5) -0.0002(4)
N2 0.0199(6) 0.0200(6) 0.0236(6) -0.0001(5) -0.0013(5) 0.0014(5)
C1 0.0231(7) 0.0205(7) 0.0177(6) 0.0029(5) -0.0015(5) -0.0043(5)
C2 0.0248(8) 0.0313(8) 0.0244(7) -0.0049(6) 0.0034(6) -0.0042(6)
C3 0.0210(8) 0.0372(9) 0.0300(8) -0.0019(7) 0.0010(6) -0.0050(6)
C4 0.0284(8) 0.0243(7) 0.0277(8) 0.0028(6) -0.0056(6) -0.0065(6)
C5 0.0311(9) 0.0208(7) 0.0316(8) -0.0038(6) -0.0046(6) -0.0009(6)
C6 0.0247(8) 0.0221(7) 0.0289(8) -0.0024(6) -0.0019(6) 0.0002(6)
C7 0.0198(7) 0.0191(6) 0.0179(6) 0.0014(5) 0.0015(5) 0.0005(5)
C8 0.0187(7) 0.0194(7) 0.0175(6) 0.0012(5) 0.0006(5) 0.0006(5)
C9 0.0215(7) 0.0188(6) 0.0185(6) 0.0010(5) 0.0003(5) 0.0007(5)
C10 0.0231(8) 0.0276(8) 0.0323(8) -0.0054(6) -0.0034(6) 0.0046(6)
C11 0.0178(7) 0.0193(6) 0.0173(6) -0.0008(5) -0.0004(5) 0.0019(5)
C12 0.0147(7) 0.0206(7) 0.0213(7) 0.0004(5) -0.0012(5) 0.0011(5)
C13 0.0198(7) 0.0224(7) 0.0221(7) -0.0017(5) 0.0001(5) 0.0007(5)
C14 0.0204(7) 0.0308(8) 0.0222(7) 0.0035(6) 0.0014(6) 0.0005(6)
C15 0.0189(7) 0.0247(7) 0.0340(8) 0.0072(6) -0.0004(6) -0.0008(6)
C16 0.0230(8) 0.0194(7) 0.0360(8) -0.0010(6) -0.0017(6) -0.0002(6)
C17 0.0200(7) 0.0229(7) 0.0244(7) -0.0027(5) 0.0004(6) 0.0002(5)
C18 0.0199(7) 0.0195(6) 0.0170(6) 0.0000(5) 0.0009(5) -0.0006(5)
C19 0.0206(7) 0.0197(7) 0.0189(7) 0.0010(5) 0.0013(5) -0.0012(5)
C20 0.0297(8) 0.0319(8) 0.0171(7) -0.0062(6) -0.0011(6) -0.0016(6)
C21 0.0217(7) 0.0207(7) 0.0214(7) -0.0017(5) 0.0004(5) 0.0009(5)
C22 0.0253(8) 0.0207(7) 0.0222(7) -0.0013(5) -0.0037(6) 0.0048(6)

loop_
_atom_type_symbol
_atom_type_description
_atom_type_scat_dispersion_real
_atom_type_scat_dispersion_imag
_atom_type_scat_source
C C 0.0033 0.0016 'International Tables Vol C Tables 4.2.6.8 and 6.1.1.4'
H H 0.0000 0.0000 'International Tables Vol C Tables 4.2.6.8 and 6.1.1.4'
N N 0.0061 0.0033 'International Tables Vol C Tables 4.2.6.8 and 6.1.1.4'
O O 0.0106 0.0060 'International Tables Vol C Tables 4.2.6.8 and 6.1.1.4'

loop_
_citation_id
_citation_doi
_citation_year
1 10.1055/s-0037-1610693 2019

loop_
_geom_angle_atom_site_label_1
_geom_angle_atom_site_label_2
_geom_angle_atom_site_label_3
_geom_angle
C7 O1 C22 113.76(11)
C19 O2 C20 117.07(12)
C7 N1 N2 110.37(11)
C7 N1 C1 130.14(12)
N2 N1 C1 119.47(11)
C9 N2 N1 104.85(11)
C2 C1 C6 120.04(14)
C2 C1 N1 121.26(13)
C6 C1 N1 118.70(13)
C3 C2 C1 119.40(14)
C3 C2 H2 120.3
C1 C2 H2 120.3
C4 C3 C2 120.93(15)
C4 C3 H3 119.5
C2 C3 H3 119.5
C3 C4 C5 119.36(14)
C3 C4 H4 120.3
C5 C4 H4 120.3
C4 C5 C6 120.64(15)
C4 C5 H5 119.7
C6 C5 H5 119.7
C5 C6 C1 119.64(14)
C5 C6 H6 120.2
C1 C6 H6 120.2
O1 C7 N1 118.63(12)
O1 C7 C8 132.70(13)
N1 C7 C8 108.65(12)
C7 C8 C9 103.42(12)
C7 C8 C11 130.00(12)
C9 C8 C11 126.57(12)
N2 C9 C8 112.71(13)
N2 C9 C10 119.91(13)
C8 C9 C10 127.36(13)
C9 C10 H10A 109.5
C9 C10 H10B 109.5
H10A C10 H10B 109.5
C9 C10 H10C 109.5
H10A C10 H10C 109.5
H10B C10 H10C 109.5
C8 C11 C18 111.89(11)
C8 C11 C12 114.33(11)
C18 C11 C12 110.75(11)
C8 C11 H11 106.4
C18 C11 H11 106.4
C12 C11 H11 106.4
C13 C12 C17 118.33(13)
C13 C12 C11 121.61(12)
C17 C12 C11 120.03(12)
C12 C13 C14 121.05(14)
C12 C13 H13 119.5
C14 C13 H13 119.5
C15 C14 C13 120.15(14)
C15 C14 H14 119.9
C13 C14 H14 119.9
C14 C15 C16 119.50(14)
C14 C15 H15 120.3
C16 C15 H15 120.3
C15 C16 C17 120.27(14)
C15 C16 H16 119.9
C17 C16 H16 119.9
C16 C17 C12 120.69(14)
C16 C17 H17 119.7
C12 C17 H17 119.7
C21 C18 C19 120.19(13)
C21 C18 C11 123.52(12)
C19 C18 C11 116.27(12)
O3 C19 O2 124.12(13)
O3 C19 C18 124.15(13)
O2 C19 C18 111.71(12)
O2 C20 H20A 109.5
O2 C20 H20B 109.5
H20A C20 H20B 109.5
O2 C20 H20C 109.5
H20A C20 H20C 109.5
H20B C20 H20C 109.5
C18 C21 C22 122.66(13)
C18 C21 H21 118.7
C22 C21 H21 118.7
O1 C22 C21 111.54(11)
O1 C22 H22A 109.3
C21 C22 H22A 109.3
O1 C22 H22B 109.3
C21 C22 H22B 109.3
H22A C22 H22B 108.0

loop_
_geom_bond_atom_site_label_1
_geom_bond_atom_site_label_2
_geom_bond_distance
O1 C7 1.3523(17)
O1 C22 1.4536(17)
O2 C19 1.3360(17)
O2 C20 1.4416(17)
O3 C19 1.2059(18)
N1 C7 1.3666(18)
N1 N2 1.3801(17)
N1 C1 1.4266(18)
N2 C9 1.3250(18)
C1 C2 1.392(2)
C1 C6 1.393(2)
C2 C3 1.390(2)
C2 H2 0.9500
C3 C4 1.383(2)
C3 H3 0.9500
C4 C5 1.386(2)
C4 H4 0.9500
C5 C6 1.389(2)
C5 H5 0.9500
C6 H6 0.9500
C7 C8 1.3756(19)
C8 C9 1.4212(19)
C8 C11 1.5102(19)
C9 C10 1.495(2)
C10 H10A 0.9800
C10 H10B 0.9800
C10 H10C 0.9800
C11 C18 1.5211(19)
C11 C12 1.5388(19)
C11 H11 1.0000
C12 C13 1.390(2)
C12 C17 1.400(2)
C13 C14 1.393(2)
C13 H13 0.9500
C14 C15 1.387(2)
C14 H14 0.9500
C15 C16 1.389(2)
C15 H15 0.9500
C16 C17 1.392(2)
C16 H16 0.9500
C17 H17 0.9500
C18 C21 1.334(2)
C18 C19 1.4994(19)
C20 H20A 0.9800
C20 H20B 0.9800
C20 H20C 0.9800
C21 C22 1.501(2)
C21 H21 0.9500
C22 H22A 0.9900
C22 H22B 0.9900

loop_
_geom_torsion_atom_site_label_1
_geom_torsion_atom_site_label_2
_geom_torsion_atom_site_label_3
_geom_torsion_atom_site_label_4
_geom_torsion
C7 N1 N2 C9 0.84(14)
C1 N1 N2 C9 179.20(12)
C7 N1 C1 C2 -21.6(2)
N2 N1 C1 C2 160.45(13)
C7 N1 C1 C6 159.13(14)
N2 N1 C1 C6 -18.86(19)
C6 C1 C2 C3 -0.6(2)
N1 C1 C2 C3 -179.86(14)
C1 C2 C3 C4 0.4(2)
C2 C3 C4 C5 -0.2(2)
C3 C4 C5 C6 0.1(2)
C4 C5 C6 C1 -0.2(2)
C2 C1 C6 C5 0.5(2)
N1 C1 C6 C5 179.78(13)
C22 O1 C7 N1 -161.84(12)
C22 O1 C7 C8 16.2(2)
N2 N1 C7 O1 177.42(11)
C1 N1 C7 O1 -0.7(2)
N2 N1 C7 C8 -1.09(15)
C1 N1 C7 C8 -179.22(13)
O1 C7 C8 C9 -177.38(14)
N1 C7 C8 C9 0.85(15)
O1 C7 C8 C11 4.0(3)
N1 C7 C8 C11 -177.74(13)
N1 N2 C9 C8 -0.30(15)
N1 N2 C9 C10 178.38(13)
C7 C8 C9 N2 -0.34(16)
C11 C8 C9 N2 178.31(13)
C7 C8 C9 C10 -178.90(14)
C11 C8 C9 C10 -0.2(2)
C7 C8 C11 C18 30.3(2)
C9 C8 C11 C18 -148.02(13)
C7 C8 C11 C12 -96.65(17)
C9 C8 C11 C12 85.06(17)
C8 C11 C12 C13 -14.75(18)
C18 C11 C12 C13 -142.26(13)
C8 C11 C12 C17 166.90(12)
C18 C11 C12 C17 39.39(17)
C17 C12 C13 C14 -0.8(2)
C11 C12 C13 C14 -179.19(13)
C12 C13 C14 C15 1.2(2)
C13 C14 C15 C16 -0.8(2)
C14 C15 C16 C17 -0.1(2)
C15 C16 C17 C12 0.5(2)
C13 C12 C17 C16 0.0(2)
C11 C12 C17 C16 178.37(13)
C8 C11 C18 C21 -48.28(18)
C12 C11 C18 C21 80.55(17)
C8 C11 C18 C19 133.58(12)
C12 C11 C18 C19 -97.59(14)
C20 O2 C19 O3 5.2(2)
C20 O2 C19 C18 -173.51(12)
C21 C18 C19 O3 179.24(14)
C11 C18 C19 O3 -2.6(2)
C21 C18 C19 O2 -2.04(19)
C11 C18 C19 O2 176.17(12)
C19 C18 C21 C22 177.22(13)
C11 C18 C21 C22 -0.9(2)
C7 O1 C22 C21 -68.66(15)
C18 C21 C22 O1 72.87(18)
